data_4309132
loop_
_publ_author_name
'Robert Bronisz'

_publ_section_title
;
1,4-Di(1,2,3-triazol-1-yl)butane as Building Block for the Preparation of
the Iron(II) Spin-Crossover 2D Coordination Polymer
;
_journal_name_full 'Inorganic Chemistry'
_journal_page_first 4463
_journal_page_last 4465
_journal_paper_doi 10.1021/ic050449z
_journal_volume 44
_journal_year 2005
_chemical_formula_moiety '2(Cl O4), C24 H36 Fe N18'
_chemical_formula_sum 'C24 H36 Cl2 Fe N18 O8'
_chemical_formula_weight 831.46
_chemical_name_systematic
;
 ?
;
_space_group_IT_number 147
_symmetry_cell_setting trigonal
_symmetry_space_group_name_Hall '-P 3'
_symmetry_space_group_name_H-M 'P -3'
_atom_sites_solution_hydrogens geom
_atom_sites_solution_primary direct
_atom_sites_solution_secondary difmap
_audit_creation_method SHELXL-97
_cell_angle_alpha 90.00
_cell_angle_beta 90.00
_cell_angle_gamma 120.00
_cell_formula_units_Z 1
_cell_length_a 11.7190(9)
_cell_length_b 11.7190(9)
_cell_length_c 7.8041(8)
_cell_measurement_reflns_used 1025
_cell_measurement_temperature 293(2)
_cell_measurement_theta_max 27.91
_cell_measurement_theta_min 3.29
_cell_volume 928.19(14)
_computing_cell_refinement 'Oxford Diffraction  (Poland) Sp. z o.o.'
_computing_data_collection 'Oxford Diffraction  (Poland) Sp. z o.o.'
_computing_data_reduction 'Oxford Diffraction  (Poland) Sp. z o.o.'
_computing_molecular_graphics 'SHELXTL-NT V5.1, Bruker AXS 1999'
_computing_publication_material 'SHELXL-97 (Sheldrick, 1997)'
_computing_structure_refinement 'SHELXL-97 (Sheldrick, 1997)'
_computing_structure_solution 'SHELXS-97 (Sheldrick, 1990)'
_diffrn_ambient_temperature 293(2)
_diffrn_measured_fraction_theta_full 0.988
_diffrn_measured_fraction_theta_max 0.988
_diffrn_measurement_device_type 'Kuma KM4CCD'
_diffrn_measurement_method '\w scan'
_diffrn_radiation_monochromator graphite
_diffrn_radiation_source 'fine-focus sealed tube'
_diffrn_radiation_type MoK\a
_diffrn_radiation_wavelength 0.71073
_diffrn_reflns_av_R_equivalents 0.0494
_diffrn_reflns_av_sigmaI/netI 0.0414
_diffrn_reflns_limit_h_max 15
_diffrn_reflns_limit_h_min -15
_diffrn_reflns_limit_k_max 15
_diffrn_reflns_limit_k_min -15
_diffrn_reflns_limit_l_max 10
_diffrn_reflns_limit_l_min -10
_diffrn_reflns_number 11859
_diffrn_reflns_theta_full 27.91
_diffrn_reflns_theta_max 27.91
_diffrn_reflns_theta_min 3.29
_diffrn_standards_number 0
_exptl_absorpt_coefficient_mu 0.620
_exptl_absorpt_correction_type none
_exptl_crystal_colour colourless
_exptl_crystal_density_diffrn 1.487
_exptl_crystal_density_method 'not measured'
_exptl_crystal_description plate
_exptl_crystal_F_000 430
_exptl_crystal_size_max 0.15
_exptl_crystal_size_mid 0.12
_exptl_crystal_size_min 0.12
_refine_diff_density_max 0.232
_refine_diff_density_min -0.243
_refine_diff_density_rms 0.042
_refine_ls_extinction_method none
_refine_ls_goodness_of_fit_ref 1.224
_refine_ls_hydrogen_treatment mixed
_refine_ls_matrix_type full
_refine_ls_number_parameters 105
_refine_ls_number_reflns 1484
_refine_ls_number_restraints 0
_refine_ls_restrained_S_all 1.224
_refine_ls_R_factor_all 0.0922
_refine_ls_R_factor_gt 0.0567
_refine_ls_shift/su_max 0.000
_refine_ls_shift/su_mean 0.000
_refine_ls_structure_factor_coef Fsqd
_refine_ls_weighting_details 'calc w=1/[\s^2^(Fo^2^)+(0.0509P)^2^+0.0000P] where P=(Fo^2^+2Fc^2^)/3'
_refine_ls_weighting_scheme calc
_refine_ls_wR_factor_gt 0.1048
_refine_ls_wR_factor_ref 0.1143
_reflns_number_gt 1141
_reflns_number_total 1484
_reflns_threshold_expression >2sigma(I)
_cod_data_source_file ic050449zsi20050325_042647_1.cif
_cod_data_source_block 293k
_cod_original_cell_volume 928.18(14)
_cod_database_code 4309132

loop_
_symmetry_equiv_pos_as_xyz
'x, y, z'
'-y, x-y, z'
'-x+y, -x, z'
'-x, -y, -z'
'y, -x+y, -z'
'x-y, x, -z'

loop_
_atom_site_label
_atom_site_type_symbol
_atom_site_fract_x
_atom_site_fract_y
_atom_site_fract_z
_atom_site_U_iso_or_equiv
_atom_site_adp_type
_atom_site_occupancy
_atom_site_symmetry_multiplicity
_atom_site_calc_flag
_atom_site_refinement_flags
_atom_site_disorder_assembly
_atom_site_disorder_group
Fe Fe 0.0000 1.0000 0.0000 0.0382(3) Uani 1 6 d S . .
N1 N 0.0634(2) 1.35985(18) 0.2023(3) 0.0454(5) Uani 1 1 d . . .
N2 N 0.0933(2) 1.28454(18) 0.1073(3) 0.0465(5) Uani 1 1 d . . .
N3 N 0.01767(19) 1.16220(18) 0.1606(3) 0.0439(5) Uani 1 1 d . . .
C1 C 0.1255(3) 1.5020(3) 0.1629(4) 0.0547(7) Uani 1 1 d . . .
C2 C 0.0276(3) 1.5353(2) 0.0842(4) 0.0482(7) Uani 1 1 d . . .
C4 C -0.0586(3) 1.1625(3) 0.2893(4) 0.0540(7) Uani 1 1 d . . .
C5 C -0.0289(3) 1.2888(3) 0.3165(4) 0.0594(8) Uani 1 1 d . . .
Cl Cl -0.3333 1.3333 0.36658(15) 0.0626(4) Uani 1 3 d S . .
O1 O -0.3333 1.3333 0.1866(4) 0.0835(12) Uani 1 3 d S . .
O2 O -0.2128(3) 1.4408(3) 0.4267(3) 0.1059(9) Uani 1 1 d . . .
H11 H 0.201(3) 1.521(3) 0.075(4) 0.069(9) Uiso 1 1 d . . .
H12 H 0.155(3) 1.548(3) 0.272(4) 0.080(10) Uiso 1 1 d . . .
H21 H 0.083(2) 1.636(2) 0.069(3) 0.053(7) Uiso 1 1 d . . .
H22 H -0.043(2) 1.515(2) 0.167(3) 0.050(7) Uiso 1 1 d . . .
H4 H -0.117(3) 1.089(3) 0.348(4) 0.061(8) Uiso 1 1 d . . .
H5 H -0.062(3) 1.322(3) 0.392(4) 0.075(10) Uiso 1 1 d . . .

loop_
_atom_site_aniso_label
_atom_site_aniso_U_11
_atom_site_aniso_U_22
_atom_site_aniso_U_33
_atom_site_aniso_U_23
_atom_site_aniso_U_13
_atom_site_aniso_U_12
Fe 0.0318(3) 0.0318(3) 0.0511(6) 0.000 0.000 0.01592(16)
N1 0.0534(12) 0.0373(11) 0.0499(13) -0.0031(9) -0.0068(10) 0.0261(10)
N2 0.0440(11) 0.0371(11) 0.0585(13) -0.0029(9) -0.0013(10) 0.0203(9)
N3 0.0421(11) 0.0382(11) 0.0531(13) 0.0001(9) -0.0026(10) 0.0213(9)
C1 0.0597(18) 0.0355(13) 0.067(2) -0.0070(13) -0.0156(15) 0.0222(13)
C2 0.0545(16) 0.0339(13) 0.0574(17) -0.0036(11) -0.0054(13) 0.0230(12)
C4 0.0671(18) 0.0465(16) 0.0506(17) 0.0094(13) 0.0104(14) 0.0301(14)
C5 0.082(2) 0.0540(17) 0.0525(18) -0.0026(14) 0.0058(15) 0.0422(16)
Cl 0.0724(5) 0.0724(5) 0.0429(7) 0.000 0.000 0.0362(3)
O1 0.1060(19) 0.1060(19) 0.038(2) 0.000 0.000 0.0530(9)
O2 0.1007(19) 0.1049(19) 0.0896(19) -0.0308(15) -0.0322(15) 0.0345(16)

loop_
_atom_type_symbol
_atom_type_description
_atom_type_scat_dispersion_real
_atom_type_scat_dispersion_imag
_atom_type_scat_source
C C 0.0033 0.0016 'International Tables Vol C Tables 4.2.6.8 and 6.1.1.4'
H H 0.0000 0.0000 'International Tables Vol C Tables 4.2.6.8 and 6.1.1.4'
N N 0.0061 0.0033 'International Tables Vol C Tables 4.2.6.8 and 6.1.1.4'
O O 0.0106 0.0060 'International Tables Vol C Tables 4.2.6.8 and 6.1.1.4'
Cl Cl 0.1484 0.1585 'International Tables Vol C Tables 4.2.6.8 and 6.1.1.4'
Fe Fe 0.3463 0.8444 'International Tables Vol C Tables 4.2.6.8 and 6.1.1.4'

loop_
_geom_angle_atom_site_label_1
_geom_angle_atom_site_label_2
_geom_angle_atom_site_label_3
_geom_angle
_geom_angle_site_symmetry_1
_geom_angle_site_symmetry_3
_geom_angle_publ_flag
N3 Fe N3 89.28(7) 6_665 . ?
N3 Fe N3 180.0 6_665 3_465 ?
N3 Fe N3 90.72(7) . 3_465 ?
N3 Fe N3 90.72(7) 6_665 4_575 ?
N3 Fe N3 180.0 . 4_575 ?
N3 Fe N3 89.28(7) 3_465 4_575 ?
N3 Fe N3 89.28(7) 6_665 2_675 ?
N3 Fe N3 90.72(7) . 2_675 ?
N3 Fe N3 90.72(7) 3_465 2_675 ?
N3 Fe N3 89.28(7) 4_575 2_675 ?
N3 Fe N3 90.72(7) 6_665 5_455 ?
N3 Fe N3 89.28(7) . 5_455 ?
N3 Fe N3 89.28(7) 3_465 5_455 ?
N3 Fe N3 90.72(7) 4_575 5_455 ?
N3 Fe N3 180.0 2_675 5_455 ?
C5 N1 N2 111.2(2) . . ?
C5 N1 C1 129.4(2) . . ?
N2 N1 C1 119.2(2) . . ?
N3 N2 N1 106.78(19) . . ?
N2 N3 C4 108.6(2) . . ?
N2 N3 Fe 118.75(15) . . ?
C4 N3 Fe 130.71(17) . . ?
N1 C1 C2 111.4(2) . . ?
N1 C1 H11 105.3(16) . . ?
C2 C1 H11 110.2(15) . . ?
N1 C1 H12 106.0(18) . . ?
C2 C1 H12 109.0(18) . . ?
H11 C1 H12 115(2) . . ?
C2 C2 C1 112.5(3) 4_585 . ?
C2 C2 H21 112.0(14) 4_585 . ?
C1 C2 H21 102.9(14) . . ?
C2 C2 H22 111.2(15) 4_585 . ?
C1 C2 H22 109.0(14) . . ?
H21 C2 H22 108.9(19) . . ?
N3 C4 C5 108.1(3) . . ?
N3 C4 H4 123.9(17) . . ?
C5 C4 H4 127.9(17) . . ?
N1 C5 C4 105.3(3) . . ?
N1 C5 H5 124.4(18) . . ?
C4 C5 H5 130.3(18) . . ?
O1 Cl O2 109.26(11) . 3_365 ?
O1 Cl O2 109.26(11) . . ?
O2 Cl O2 109.68(11) 3_365 . ?
O1 Cl O2 109.26(11) . 2_685 ?
O2 Cl O2 109.68(11) 3_365 2_685 ?
O2 Cl O2 109.68(11) . 2_685 ?

loop_
_geom_bond_atom_site_label_1
_geom_bond_atom_site_label_2
_geom_bond_distance
_geom_bond_site_symmetry_2
_geom_bond_publ_flag
Fe N3 2.1984(19) 6_665 ?
Fe N3 2.1984(19) . ?
Fe N3 2.1984(19) 3_465 ?
Fe N3 2.1984(19) 4_575 ?
Fe N3 2.1984(19) 2_675 ?
Fe N3 2.1984(19) 5_455 ?
N1 C5 1.326(4) . ?
N1 N2 1.327(3) . ?
N1 C1 1.478(3) . ?
N2 N3 1.320(3) . ?
N3 C4 1.346(3) . ?
C1 C2 1.515(4) . ?
C1 H11 1.05(3) . ?
C1 H12 0.97(3) . ?
C2 C2 1.515(5) 4_585 ?
C2 H21 1.03(2) . ?
C2 H22 0.98(3) . ?
C4 C5 1.357(4) . ?
C4 H4 0.92(3) . ?
C5 H5 0.90(3) . ?
Cl O1 1.405(4) . ?
Cl O2 1.422(2) 3_365 ?
Cl O2 1.422(2) . ?
Cl O2 1.422(2) 2_685 ?

loop_
_geom_hbond_atom_site_label_D
_geom_hbond_atom_site_label_H
_geom_hbond_atom_site_label_A
_geom_hbond_distance_DH
_geom_hbond_distance_HA
_geom_hbond_distance_DA
_geom_hbond_angle_DHA
_geom_hbond_site_symmetry_A
C1 H11 O1 1.05(3) 2.62(3) 3.521(4) 144(2) 4_585
C1 H12 O2 0.97(3) 2.43(3) 3.327(4) 153(2) 4_586
C5 H5 O2 0.90(3) 2.75(3) 3.521(4) 144(2) .

loop_
_geom_torsion_atom_site_label_1
_geom_torsion_atom_site_label_2
_geom_torsion_atom_site_label_3
_geom_torsion_atom_site_label_4
_geom_torsion
_geom_torsion_site_symmetry_1
_geom_torsion_site_symmetry_2
_geom_torsion_site_symmetry_3
_geom_torsion_site_symmetry_4
_geom_torsion_publ_flag
C5 N1 N2 N3 0.6(3) . . . . ?
C1 N1 N2 N3 -175.28(19) . . . . ?
N1 N2 N3 C4 -0.2(3) . . . . ?
N1 N2 N3 Fe 165.52(14) . . . . ?
N3 Fe N3 N2 -80.5(2) 6_665 . . . ?
N3 Fe N3 N2 99.5(2) 3_465 . . . ?
N3 Fe N3 N2 -169.74(17) 2_675 . . . ?
N3 Fe N3 N2 10.26(17) 5_455 . . . ?
N3 Fe N3 C4 81.59(19) 6_665 . . . ?
N3 Fe N3 C4 -98.41(19) 3_465 . . . ?
N3 Fe N3 C4 -7.7(2) 2_675 . . . ?
N3 Fe N3 C4 172.3(2) 5_455 . . . ?
C5 N1 C1 C2 -66.9(4) . . . . ?
N2 N1 C1 C2 108.1(3) . . . . ?
N1 C1 C2 C2 -61.6(4) . . . 4_585 ?
N2 N3 C4 C5 -0.2(3) . . . . ?
Fe N3 C4 C5 -163.63(19) . . . . ?
N2 N1 C5 C4 -0.7(3) . . . . ?
C1 N1 C5 C4 174.6(2) . . . . ?
N3 C4 C5 N1 0.5(3) . . . . ?
